data_7042063
loop_
_publ_author_name
'Shan, Yu-Liang'
'Leong, Bi-Xiang'
'Xi, Hong-Wei'
'Ganguly, Rakesh'
'Li, Yongxin'
'Lim, Kok Hwa'
'So, Cheuk-Wai'

_publ_section_title
;
 Reactivity of an amidinato silylene and germylene toward germanium(ii),
 tin(ii) and lead(ii) halides.
;
_journal_issue 11
_journal_name_full 'Dalton transactions (Cambridge, England : 2003)'
_journal_page_first 3642
_journal_page_last 3648
_journal_paper_doi 10.1039/c7dt00051k
_journal_volume 46
_journal_year 2017
_chemical_formula_sum 'C23 H45 Cl2 Ge N3 O0.5 Si2 Sn'
_chemical_formula_weight 689.98
_space_group_crystal_system triclinic
_space_group_IT_number 2
_space_group_name_Hall '-P 1'
_space_group_name_H-M_alt 'P -1'
_symmetry_space_group_name_Hall '-P 1'
_symmetry_space_group_name_H-M 'P -1'
_atom_sites_solution_hydrogens geom
_audit_update_record
;
2016-11-22 deposited with the CCDC.
2017-02-14 downloaded from the CCDC.
;
_cell_angle_alpha 107.251(2)
_cell_angle_beta 91.186(2)
_cell_angle_gamma 104.147(2)
_cell_formula_units_Z 2
_cell_length_a 9.0571(5)
_cell_length_b 11.1854(6)
_cell_length_c 16.8300(10)
_cell_measurement_reflns_used 9988
_cell_measurement_temperature 103.(2)
_cell_measurement_theta_max 29.9986
_cell_measurement_theta_min 2.3308
_cell_volume 1570.91(15)
_computing_cell_refinement 'SAINT V8.35A (Bruker AXS Inc., 2015)'
_computing_data_collection 'APEX3 (Bruker AXS Inc., 2015)'
_computing_data_reduction 'SAINT V8.35A (Bruker AXS Inc., 2015)'
_computing_molecular_graphics 'XP (Bruker AXS Inc., 2015)'
_computing_publication_material 'APEX3 (Bruker AXS Inc., 2015)'
_computing_structure_refinement 'SHELXL-2014/7 (Sheldrick, 2014)'
_computing_structure_solution 'XT, VERSION 2014/4'
_diffrn_ambient_temperature 103.(2)
_diffrn_detector_area_resol_mean 8.3333
_diffrn_measured_fraction_theta_full 0.996
_diffrn_measured_fraction_theta_max 0.996
_diffrn_measurement_device_type 'CCD area detector'
_diffrn_measurement_method 'phi and omega scans'
_diffrn_radiation_monochromator graphite
_diffrn_radiation_type MoK\a
_diffrn_radiation_wavelength 0.71073
_diffrn_reflns_av_R_equivalents 0.0692
_diffrn_reflns_av_unetI/netI 0.0551
_diffrn_reflns_limit_h_max 14
_diffrn_reflns_limit_h_min -14
_diffrn_reflns_limit_k_max 17
_diffrn_reflns_limit_k_min -17
_diffrn_reflns_limit_l_max 26
_diffrn_reflns_limit_l_min -26
_diffrn_reflns_number 70764
_diffrn_reflns_theta_full 33.90
_diffrn_reflns_theta_max 33.90
_diffrn_reflns_theta_min 1.98
_diffrn_source 'fine-focus sealed tube'
_diffrn_source_type 'Bruker KappaCCD'
_exptl_absorpt_coefficient_mu 2.016
_exptl_absorpt_correction_T_max 0.64
_exptl_absorpt_correction_T_min 0.47
_exptl_absorpt_correction_type multi-scan
_exptl_absorpt_process_details
;
SADABS-2014/5 - Bruker AXS area detector scaling and absorption correction
;
_exptl_crystal_colour colourless
_exptl_crystal_density_diffrn 1.459
_exptl_crystal_density_method 'not measured'
_exptl_crystal_description block
_exptl_crystal_F_000 704
_exptl_crystal_size_max 0.420
_exptl_crystal_size_mid 0.260
_exptl_crystal_size_min 0.240
_refine_diff_density_max 2.435
_refine_diff_density_min -1.411
_refine_ls_extinction_method none
_refine_ls_goodness_of_fit_ref 1.081
_refine_ls_hydrogen_treatment constr
_refine_ls_matrix_type full
_refine_ls_number_parameters 328
_refine_ls_number_reflns 12678
_refine_ls_number_restraints 60
_refine_ls_restrained_S_all 1.080
_refine_ls_R_factor_all 0.0708
_refine_ls_R_factor_gt 0.0442
_refine_ls_shift/su_max 0.001
_refine_ls_shift/su_mean 0.000
_refine_ls_structure_factor_coef Fsqd
_refine_ls_weighting_details 'w=1/[\s^2^(Fo^2^)+(0.0250P)^2^+3.9400P] where P=(Fo^2^+2Fc^2^)/3'
_refine_ls_weighting_scheme calc
_refine_ls_wR_factor_gt 0.0874
_refine_ls_wR_factor_ref 0.0976
_reflns_number_gt 9614
_reflns_number_total 12678
_reflns_threshold_expression 'I > 2\s(I)'
_cod_data_source_file c7dt00051k2.cif
_cod_data_source_block scw1366s
_cod_depositor_comments
;
The following automatic conversions were performed:

'_exptl_absorpt_correction_type' value 'Multi-Scan' changed to
'multi-scan' according to
/usr/data/users/saulius/crontab/automatic-downloads/rss-feeds/RSC/lib/dictionaries/cif_core.dic
dictionary named 'cif_core.dic' version 2.4.2 from 2011-04-26.

Automatic conversion script
Id: cif_fix_values 4268 2015-11-12 08:31:59Z antanas 

 Adding full bibliography for 7042063--7042066.cif.
;
_cod_original_formula_sum 'C23 H45 Cl2 Ge N3 O0.50 Si2 Sn'
_cod_database_code 7042063

loop_
_space_group_symop_operation_xyz
'x, y, z'
'-x, -y, -z'

loop_
_atom_site_type_symbol
_atom_site_label
_atom_site_fract_x
_atom_site_fract_y
_atom_site_fract_z
_atom_site_U_iso_or_equiv
_atom_site_adp_type
_atom_site_calc_flag
_atom_site_refinement_flags_adp
_atom_site_refinement_flags_occupancy
_atom_site_refinement_flags_posn
_atom_site_occupancy
_atom_site_disorder_assembly
_atom_site_disorder_group
C C1 0.5797(3) 0.5903(3) 0.36715(17) 0.0136(5) Uani d . . . 1 . .
C C2 0.5652(3) 0.4632(3) 0.38710(18) 0.0169(5) Uani d . . . 1 . .
H H2A 0.4699 0.4419 0.4126 0.025 Uiso calc U . R 1 . .
H H2B 0.6524 0.4731 0.4261 0.025 Uiso calc U . R 1 . .
H H2C 0.5639 0.3933 0.3354 0.025 Uiso calc U . R 1 . .
C C3 0.5697(4) 0.6970(3) 0.44670(18) 0.0208(6) Uani d . . . 1 . .
H H3A 0.5931 0.7807 0.4359 0.031 Uiso calc U . R 1 . .
H H3B 0.6436 0.7005 0.4913 0.031 Uiso calc U . R 1 . .
H H3C 0.4662 0.6782 0.464 0.031 Uiso calc U . R 1 . .
C C4 0.7327(3) 0.6275(3) 0.3326(2) 0.0222(6) Uani d . . . 1 . .
H H4A 0.7417 0.5553 0.2844 0.033 Uiso calc U . R 1 . .
H H4B 0.8164 0.6465 0.376 0.033 Uiso calc U . R 1 . .
H H4C 0.7385 0.7044 0.315 0.033 Uiso calc U . R 1 . .
C C5 0.3892(3) 0.6389(3) 0.27350(16) 0.0116(4) Uani d . . . 1 . .
C C6 0.4495(3) 0.7822(3) 0.29481(17) 0.0142(5) Uani d . . . 1 . .
C C7 0.4006(3) 0.8652(3) 0.36188(19) 0.0181(5) Uani d . . . 1 . .
H H7 0.3258 0.8308 0.3936 0.022 Uiso calc U . R 1 . .
C C8 0.4613(4) 0.9983(3) 0.3824(2) 0.0241(6) Uani d . . . 1 . .
H H8 0.4285 1.0547 0.4287 0.029 Uiso calc U . R 1 . .
C C9 0.5690(4) 1.0493(3) 0.3361(2) 0.0285(7) Uani d . . . 1 . .
H H9 0.6099 1.1406 0.3505 0.034 Uiso calc U . R 1 . .
C C10 0.6175(4) 0.9675(3) 0.2688(2) 0.0287(7) Uani d . . . 1 . .
H H10 0.6907 1.0026 0.2366 0.034 Uiso calc U . R 1 . .
C C11 0.5588(4) 0.8338(3) 0.2483(2) 0.0214(6) Uani d . . . 1 . .
H H11 0.5932 0.7776 0.2026 0.026 Uiso calc U . R 1 . .
C C12 0.1481(3) 0.5993(3) 0.17606(17) 0.0147(5) Uani d . . . 1 . .
C C13 0.2168(4) 0.6456(4) 0.1048(2) 0.0280(7) Uani d . . . 1 . .
H H13A 0.301 0.724 0.1279 0.042 Uiso calc U . R 1 . .
H H13B 0.1379 0.665 0.0737 0.042 Uiso calc U . R 1 . .
H H13C 0.2556 0.5774 0.0672 0.042 Uiso calc U . R 1 . .
C C14 0.0801(4) 0.7010(3) 0.2332(2) 0.0270(7) Uani d . . . 1 . .
H H14A 0.0482 0.675 0.2822 0.04 Uiso calc U . R 1 . .
H H14B -0.0089 0.7087 0.2028 0.04 Uiso calc U . R 1 . .
H H14C 0.1571 0.7848 0.2513 0.04 Uiso calc U . R 1 . .
C C15 0.0222(4) 0.4737(3) 0.1393(2) 0.0284(7) Uani d . . . 1 . .
H H15A 0.0658 0.4073 0.1033 0.043 Uiso calc U . R 1 . .
H H15B -0.0572 0.4893 0.1062 0.043 Uiso calc U . R 1 . .
H H15C -0.0228 0.4438 0.1847 0.043 Uiso calc U . R 1 . .
C C16 0.5418(4) 0.4802(3) 0.11052(19) 0.0210(6) Uani d . . . 1 . .
H H16A 0.4642 0.5263 0.1064 0.032 Uiso calc U . R 1 . .
H H16B 0.6095 0.4842 0.0662 0.032 Uiso calc U . R 1 . .
H H16C 0.602 0.521 0.1652 0.032 Uiso calc U . R 1 . .
C C17 0.3439(4) 0.2381(4) -0.00937(19) 0.0284(7) Uani d . . . 1 . .
H H17A 0.2937 0.1459 -0.0201 0.043 Uiso calc U . R 1 . .
H H17B 0.4178 0.2478 -0.0502 0.043 Uiso calc U . R 1 . .
H H17C 0.2668 0.2842 -0.0144 0.043 Uiso calc U . R 1 . .
C C18 0.6047(4) 0.2304(4) 0.1071(2) 0.0305(7) Uani d . . . 1 . .
H H18A 0.6551 0.2654 0.1644 0.046 Uiso calc U . R 1 . .
H H18B 0.6794 0.249 0.0682 0.046 Uiso calc U . R 1 . .
H H18C 0.5628 0.1364 0.0932 0.046 Uiso calc U . R 1 . .
C C19 0.2762(4) -0.0031(3) 0.0978(2) 0.0274(7) Uani d . . . 1 . .
H H19A 0.2999 0.0088 0.0436 0.041 Uiso calc U . R 1 . .
H H19B 0.2014 -0.0868 0.0888 0.041 Uiso calc U . R 1 . .
H H19C 0.3699 -0.0011 0.1288 0.041 Uiso calc U . R 1 . .
C C20 0.0034(4) 0.1137(3) 0.1073(2) 0.0278(7) Uani d . . . 1 . .
H H20A -0.0446 0.1771 0.1429 0.042 Uiso calc U . R 1 . .
H H20B -0.0615 0.0259 0.0986 0.042 Uiso calc U . R 1 . .
H H20C 0.0157 0.1294 0.0532 0.042 Uiso calc U . R 1 . .
C C21 0.1642(5) 0.1000(3) 0.2616(2) 0.0305(8) Uani d . . . 1 . .
H H21A 0.2586 0.1413 0.2994 0.046 Uiso calc U . R 1 . .
H H21B 0.1365 0.0064 0.2529 0.046 Uiso calc U . R 1 . .
H H21C 0.0815 0.1365 0.2862 0.046 Uiso calc U . R 1 . .
O O1 0.8315(8) 1.0098(7) 0.4991(4) 0.0519(16) Uani d U P . 0.5 A -1
C C22 0.9143(12) 1.0239(11) 0.4323(7) 0.047(2) Uani d U P . 0.5 A -1
H H22A 0.9514 1.1167 0.4365 0.056 Uiso calc U P R 0.5 A -1
H H22B 0.8497 0.9774 0.3786 0.056 Uiso calc U P R 0.5 A -1
C C23 1.0532(18) 0.9640(12) 0.4378(9) 0.041(2) Uani d U P . 0.5 A -1
H H23A 1.0315 0.874 0.3994 0.049 Uiso calc U P R 0.5 A -1
H H23B 1.1478 1.0168 0.4239 0.049 Uiso calc U P R 0.5 A -1
C C24 1.0672(12) 0.9668(11) 0.5241(6) 0.046(2) Uani d U P . 0.5 A -1
H H24A 1.0793 0.8829 0.5277 0.055 Uiso calc U P R 0.5 A -1
H H24B 1.1572 1.0366 0.5555 0.055 Uiso calc U P R 0.5 A -1
C C25 0.929(2) 0.9907(14) 0.5575(11) 0.052(3) Uani d U P . 0.5 A -1
H H25A 0.8748 0.9161 0.5752 0.063 Uiso calc U P R 0.5 A -1
H H25B 0.9555 1.0686 0.6076 0.063 Uiso calc U P R 0.5 A -1
Cl Cl1 0.12094(8) 0.61725(7) 0.44073(5) 0.02057(14) Uani d . . . 1 . .
Cl Cl2 -0.13332(8) 0.31477(7) 0.30910(5) 0.02145(14) Uani d . . . 1 . .
Ge Ge1 0.27016(3) 0.41444(3) 0.25883(2) 0.00970(6) Uani d . . . 1 . .
N N1 0.4514(2) 0.5612(2) 0.30268(14) 0.0120(4) Uani d . . . 1 . .
N N2 0.2643(3) 0.5650(2) 0.22217(14) 0.0120(4) Uani d . . . 1 . .
N N3 0.3154(3) 0.2854(2) 0.17212(14) 0.0139(4) Uani d . . . 1 . .
Si Si1 0.44599(9) 0.30771(8) 0.09882(5) 0.01612(15) Uani d . . . 1 . .
Si Si2 0.19466(10) 0.13033(8) 0.15904(5) 0.01748(15) Uani d . . . 1 . .
Sn Sn1 0.10733(2) 0.38395(2) 0.39783(2) 0.01393(5) Uani d . . . 1 . .

loop_
_atom_site_aniso_label
_atom_site_aniso_U_11
_atom_site_aniso_U_22
_atom_site_aniso_U_33
_atom_site_aniso_U_12
_atom_site_aniso_U_13
_atom_site_aniso_U_23
C1 0.0101(11) 0.0139(12) 0.0162(11) 0.0028(9) -0.0003(9) 0.0041(9)
C2 0.0166(12) 0.0169(13) 0.0200(13) 0.0068(10) -0.0021(10) 0.0080(10)
C3 0.0243(15) 0.0194(14) 0.0178(13) 0.0088(12) -0.0038(11) 0.0023(11)
C4 0.0090(11) 0.0306(16) 0.0295(15) 0.0025(11) 0.0021(10) 0.0150(13)
C5 0.0118(11) 0.0133(11) 0.0111(10) 0.0041(9) 0.0047(8) 0.0050(9)
C6 0.0135(11) 0.0126(12) 0.0164(12) 0.0019(9) 0.0011(9) 0.0055(9)
C7 0.0172(13) 0.0125(12) 0.0254(14) 0.0040(10) 0.0062(10) 0.0068(11)
C8 0.0252(15) 0.0136(13) 0.0316(16) 0.0058(12) 0.0031(12) 0.0039(12)
C9 0.0265(16) 0.0103(13) 0.045(2) -0.0009(12) 0.0029(14) 0.0070(13)
C10 0.0269(16) 0.0196(15) 0.0402(19) -0.0015(13) 0.0102(14) 0.0158(14)
C11 0.0203(14) 0.0189(14) 0.0234(14) 0.0010(11) 0.0054(11) 0.0072(11)
C12 0.0142(11) 0.0147(12) 0.0171(12) 0.0055(10) -0.0010(9) 0.0065(10)
C13 0.0273(16) 0.040(2) 0.0285(16) 0.0129(15) 0.0043(13) 0.0241(15)
C14 0.0243(15) 0.0318(18) 0.0280(16) 0.0182(14) -0.0013(12) 0.0055(13)
C15 0.0247(16) 0.0202(15) 0.0386(18) 0.0000(12) -0.0156(14) 0.0125(14)
C16 0.0212(14) 0.0227(15) 0.0175(13) 0.0030(11) 0.0083(11) 0.0057(11)
C17 0.0308(17) 0.0324(18) 0.0155(13) -0.0006(14) 0.0009(12) 0.0055(12)
C18 0.0248(16) 0.0329(18) 0.0359(18) 0.0159(14) 0.0101(14) 0.0065(15)
C19 0.0355(18) 0.0121(13) 0.0330(17) 0.0096(13) 0.0058(14) 0.0019(12)
C20 0.0205(15) 0.0197(15) 0.0344(18) 0.0006(12) -0.0019(13) -0.0005(13)
C21 0.051(2) 0.0146(14) 0.0310(17) 0.0088(14) 0.0132(16) 0.0132(13)
O1 0.049(3) 0.062(4) 0.058(4) 0.022(3) 0.021(3) 0.030(3)
C22 0.053(5) 0.050(5) 0.043(4) 0.013(4) 0.014(4) 0.022(4)
C23 0.044(5) 0.046(6) 0.031(4) 0.010(5) 0.015(3) 0.012(4)
C24 0.054(5) 0.052(5) 0.041(4) 0.020(4) 0.015(4) 0.023(4)
C25 0.057(6) 0.071(8) 0.046(5) 0.027(6) 0.024(4) 0.034(6)
Cl1 0.0211(3) 0.0166(3) 0.0236(3) 0.0055(3) 0.0077(3) 0.0049(3)
Cl2 0.0121(3) 0.0247(4) 0.0258(3) 0.0035(3) 0.0018(2) 0.0064(3)
Ge1 0.00956(12) 0.00932(12) 0.01122(12) 0.00316(9) 0.00207(9) 0.00406(9)
N1 0.0112(9) 0.0121(10) 0.0132(9) 0.0035(8) 0.0003(7) 0.0046(8)
N2 0.0116(9) 0.0109(10) 0.0144(10) 0.0026(8) 0.0000(8) 0.0054(8)
N3 0.0162(10) 0.0133(10) 0.0127(10) 0.0056(8) 0.0031(8) 0.0031(8)
Si1 0.0162(4) 0.0187(4) 0.0126(3) 0.0058(3) 0.0037(3) 0.0025(3)
Si2 0.0221(4) 0.0106(3) 0.0194(4) 0.0049(3) 0.0038(3) 0.0036(3)
Sn1 0.01249(8) 0.01645(9) 0.01587(8) 0.00551(7) 0.00400(6) 0.00791(7)

loop_
_atom_type_symbol
_atom_type_description
_atom_type_scat_dispersion_real
_atom_type_scat_dispersion_imag
_atom_type_scat_source
C C 0.0033 0.0016 'International Tables Vol C Tables 4.2.6.8 and 6.1.1.4'
H H 0.0000 0.0000 'International Tables Vol C Tables 4.2.6.8 and 6.1.1.4'
N N 0.0061 0.0033 'International Tables Vol C Tables 4.2.6.8 and 6.1.1.4'
Si Si 0.0817 0.0704 'International Tables Vol C Tables 4.2.6.8 and 6.1.1.4'
Cl Cl 0.1484 0.1585 'International Tables Vol C Tables 4.2.6.8 and 6.1.1.4'
Ge Ge 0.1547 1.8001 'International Tables Vol C Tables 4.2.6.8 and 6.1.1.4'
Sn Sn -0.6537 1.4246 'International Tables Vol C Tables 4.2.6.8 and 6.1.1.4'
O O 0.0106 0.0060 'International Tables Vol C Tables 4.2.6.8 and 6.1.1.4'

loop_
_geom_angle_atom_site_label_1
_geom_angle_atom_site_label_2
_geom_angle_atom_site_label_3
_geom_angle
N1 C1 C4 110.5(2)
N1 C1 C3 112.4(2)
C4 C1 C3 110.1(2)
N1 C1 C2 104.9(2)
C4 C1 C2 109.3(2)
C3 C1 C2 109.4(2)
N2 C5 N1 107.9(2)
N2 C5 C6 126.4(2)
N1 C5 C6 125.7(2)
N2 C5 Ge1 54.65(13)
N1 C5 Ge1 54.30(13)
C6 C5 Ge1 170.78(19)
C7 C6 C11 119.5(3)
C7 C6 C5 120.7(2)
C11 C6 C5 119.8(3)
C8 C7 C6 120.0(3)
C9 C8 C7 120.5(3)
C8 C9 C10 120.0(3)
C9 C10 C11 120.0(3)
C10 C11 C6 120.0(3)
N2 C12 C14 112.2(2)
N2 C12 C15 105.4(2)
C14 C12 C15 109.1(3)
N2 C12 C13 110.4(2)
C14 C12 C13 110.5(3)
C15 C12 C13 109.1(3)
C22 O1 C25 107.4(10)
O1 C22 C23 106.1(9)
C24 C23 C22 103.5(11)
C25 C24 C23 106.4(12)
O1 C25 C24 112.1(12)
N3 Ge1 N1 110.75(10)
N3 Ge1 N2 110.36(10)
N1 Ge1 N2 66.81(9)
N3 Ge1 C5 119.28(9)
N1 Ge1 C5 33.70(9)
N2 Ge1 C5 33.62(9)
N3 Ge1 Sn1 127.50(7)
N1 Ge1 Sn1 107.11(7)
N2 Ge1 Sn1 117.38(7)
C5 Ge1 Sn1 112.51(6)
C5 N1 C1 131.5(2)
C5 N1 Ge1 92.01(16)
C1 N1 Ge1 133.36(17)
C5 N2 C12 131.3(2)
C5 N2 Ge1 91.73(16)
C12 N2 Ge1 134.94(18)
Si1 N3 Si2 119.67(13)
Si1 N3 Ge1 126.60(14)
Si2 N3 Ge1 113.26(13)
N3 Si1 C16 114.65(13)
N3 Si1 C18 111.06(15)
C16 Si1 C18 105.41(16)
N3 Si1 C17 109.72(14)
C16 Si1 C17 105.60(15)
C18 Si1 C17 110.18(17)
N3 Si2 C20 110.31(14)
N3 Si2 C21 111.54(14)
C20 Si2 C21 107.58(18)
N3 Si2 C19 112.82(14)
C20 Si2 C19 109.57(16)
C21 Si2 C19 104.77(16)
Cl2 Sn1 Cl1 95.69(3)
Cl2 Sn1 Ge1 89.76(2)
Cl1 Sn1 Ge1 88.751(19)

loop_
_geom_bond_atom_site_label_1
_geom_bond_atom_site_label_2
_geom_bond_distance
C1 N1 1.479(3)
C1 C4 1.526(4)
C1 C3 1.528(4)
C1 C2 1.531(4)
C5 N2 1.337(3)
C5 N1 1.340(3)
C5 C6 1.489(4)
C5 Ge1 2.414(3)
C6 C7 1.390(4)
C6 C11 1.396(4)
C7 C8 1.387(4)
C8 C9 1.381(5)
C9 C10 1.384(5)
C10 C11 1.391(4)
C12 N2 1.482(3)
C12 C14 1.522(4)
C12 C15 1.526(4)
C12 C13 1.528(4)
C16 Si1 1.861(3)
C17 Si1 1.875(3)
C18 Si1 1.872(3)
C19 Si2 1.869(3)
C20 Si2 1.865(3)
C21 Si2 1.868(3)
O1 C22 1.391(11)
O1 C25 1.406(18)
C22 C23 1.577(19)
C23 C24 1.446(17)
C24 C25 1.43(2)
Cl1 Sn1 2.4633(8)
Cl2 Sn1 2.4361(7)
Ge1 N3 1.856(2)
Ge1 N1 1.961(2)
Ge1 N2 1.970(2)
Ge1 Sn1 2.8520(3)
N3 Si1 1.755(2)
N3 Si2 1.758(2)
